data_7221152
loop_
_publ_author_name
'Lee, Li-Wei'
'Luo, Tzuoo-Tsair'
'Lo, Sheng-Han'
'Lee, Gene-Hsiang'
'Peng, Shie-Ming'
'Liu, Yen-Hsiang'
'Lee, Sheng-Long'
'Lu, Kuang-Lieh'

_publ_section_title
;
 Pillared-bilayer zinc(ii)--organic laminae: pore modification and
 selective gas adsorption
;
_journal_issue 33
_journal_name_full CrystEngComm
_journal_page_first 6320
_journal_paper_doi 10.1039/C5CE00923E
_journal_volume 17
_journal_year 2015
_chemical_formula_sum 'C32.3 H29.45 N9.15 O10 Zn2'
_chemical_formula_weight 836.54
_chemical_name_systematic
; 
 ? 
;
_space_group_IT_number 14
_symmetry_cell_setting monoclinic
_symmetry_space_group_name_Hall '-P 2ybc'
_symmetry_space_group_name_H-M 'P 1 21/c 1'
_atom_sites_solution_hydrogens geom
_atom_sites_solution_primary direct
_atom_sites_solution_secondary difmap
_audit_creation_method SHELXL-97
_audit_update_record
;
2015-07-07 deposited with the CCDC.
2015-07-09 downloaded from the CCDC.
;
_cell_angle_alpha 90.00
_cell_angle_beta 102.322(2)
_cell_angle_gamma 90.00
_cell_formula_units_Z 2
_cell_length_a 16.9909(15)
_cell_length_b 7.6688(7)
_cell_length_c 16.0077(15)
_cell_measurement_reflns_used 1626
_cell_measurement_temperature 150(2)
_cell_measurement_theta_max 21.76
_cell_measurement_theta_min 2.45
_cell_volume 2037.8(3)
_computing_cell_refinement 'Bruker SAINT'
_computing_data_collection 'Bruker SMART'
_computing_data_reduction 'Bruker SAINT'
_computing_molecular_graphics 'Bruker SHELXTL'
_computing_publication_material 'Bruker SHELXTL'
_computing_structure_refinement 'SHELXL-97 (Sheldrick, 2008)'
_computing_structure_solution 'SHELXS-97 (Sheldrick, 2008)'
_diffrn_ambient_temperature 150(2)
_diffrn_measured_fraction_theta_full 1.000
_diffrn_measured_fraction_theta_max 1.000
_diffrn_measurement_device_type 'BRUKER SMART APEXCCD area detector'
_diffrn_measurement_method 'omega scans'
_diffrn_radiation_monochromator graphite
_diffrn_radiation_source 'fine-focus sealed tube'
_diffrn_radiation_type MoK\a
_diffrn_radiation_wavelength 0.71073
_diffrn_reflns_av_R_equivalents 0.0838
_diffrn_reflns_av_sigmaI/netI 0.0772
_diffrn_reflns_limit_h_max 20
_diffrn_reflns_limit_h_min -20
_diffrn_reflns_limit_k_max 9
_diffrn_reflns_limit_k_min -9
_diffrn_reflns_limit_l_max 19
_diffrn_reflns_limit_l_min -19
_diffrn_reflns_number 11898
_diffrn_reflns_theta_full 25.00
_diffrn_reflns_theta_max 25.00
_diffrn_reflns_theta_min 1.23
_exptl_absorpt_coefficient_mu 1.238
_exptl_absorpt_correction_T_max 0.9877
_exptl_absorpt_correction_T_min 0.7077
_exptl_absorpt_correction_type multi-scan
_exptl_crystal_colour pink
_exptl_crystal_density_diffrn 1.363
_exptl_crystal_density_meas ?
_exptl_crystal_density_method 'not measured'
_exptl_crystal_description plate
_exptl_crystal_F_000 855
_exptl_crystal_size_max 0.30
_exptl_crystal_size_mid 0.28
_exptl_crystal_size_min 0.01
_refine_diff_density_max 1.041
_refine_diff_density_min -0.788
_refine_diff_density_rms 0.224
_refine_ls_extinction_method none
_refine_ls_goodness_of_fit_ref 1.136
_refine_ls_hydrogen_treatment constr
_refine_ls_matrix_type full
_refine_ls_number_parameters 273
_refine_ls_number_reflns 3582
_refine_ls_number_restraints 103
_refine_ls_restrained_S_all 1.139
_refine_ls_R_factor_all 0.1240
_refine_ls_R_factor_gt 0.0851
_refine_ls_shift/su_max 0.001
_refine_ls_shift/su_mean 0.000
_refine_ls_structure_factor_coef Fsqd
_refine_ls_weighting_details 'calc w=1/[\s^2^(Fo^2^)+(0.1177P)^2^+17.9863P] where P=(Fo^2^+2Fc^2^)/3'
_refine_ls_weighting_scheme calc
_refine_ls_wR_factor_gt 0.2369
_refine_ls_wR_factor_ref 0.2651
_reflns_number_gt 2467
_reflns_number_total 3582
_reflns_threshold_expression >2sigma(I)
_cod_data_source_file c5ce00923e2.cif
_cod_data_source_block 2
_cod_depositor_comments
;
The following automatic conversions were performed:

'_symmetry_cell_setting' value 'Monoclinic' changed to 'monoclinic'
according to
/usr/data/users/saulius/crontab/automatic-downloads/rss-feeds/RSC/lib/dictionaries/cif_core.dic
dictionary named 'cif_core.dic' version 2.4.2 from 2011-04-26.

'_exptl_crystal_density_meas' value 'not_measured' was changed to '?'
- the value is perceived as not measured.

Automatic conversion script
Id: cif_fix_values 3271 2015-04-21 07:52:19Z andrius 

 Adding full bibliography for 7221150--7221152.cif.
;
_cod_original_sg_symbol_H-M P2(1)/c
_cod_original_formula_sum 'C32.30 H29.45 N9.15 O10 Zn2'
_cod_database_code 7221152

loop_
_symmetry_equiv_pos_as_xyz
'x, y, z'
'-x, y+1/2, -z+1/2'
'-x, -y, -z'
'x, -y-1/2, z-1/2'

loop_
_atom_site_label
_atom_site_type_symbol
_atom_site_fract_x
_atom_site_fract_y
_atom_site_fract_z
_atom_site_U_iso_or_equiv
_atom_site_adp_type
_atom_site_occupancy
_atom_site_symmetry_multiplicity
_atom_site_calc_flag
_atom_site_refinement_flags
_atom_site_disorder_assembly
_atom_site_disorder_group
Zn1 Zn 0.87850(6) 0.99143(12) 0.19943(6) 0.0210(4) Uani 1 1 d . . .
O1 O 0.8760(4) 0.9687(7) 0.3194(3) 0.0251(14) Uani 1 1 d . . .
O2 O 0.9258(4) 0.6990(8) 0.3386(4) 0.0302(16) Uani 1 1 d . . .
O3 O 0.8921(4) 1.2512(7) 0.6911(4) 0.0241(14) Uani 1 1 d . . .
O4 O 0.8676(4) 1.3514(7) 0.5589(4) 0.0295(15) Uani 1 1 d . . .
N1 N 0.9772(4) 0.6215(8) 0.6661(4) 0.0199(16) Uani 1 1 d U . .
H1A H 1.0107 0.6674 0.7138 0.024 Uiso 1 1 calc R . .
H1B H 1.0055 0.5389 0.6429 0.024 Uiso 1 1 calc R . .
C1 C 0.9121(5) 0.8662(10) 0.4604(5) 0.0202(18) Uani 1 1 d . . .
C2 C 0.8934(5) 1.0276(10) 0.4910(5) 0.0197(18) Uani 1 1 d . . .
H2 H 0.8747 1.1198 0.4522 0.024 Uiso 1 1 calc R . .
C3 C 0.9022(5) 1.0533(10) 0.5782(5) 0.0200(18) Uani 1 1 d . . .
C4 C 0.9304(5) 0.9197(10) 0.6360(5) 0.0183(18) Uani 1 1 d . . .
H4 H 0.9362 0.9373 0.6957 0.022 Uiso 1 1 calc R . .
C5 C 0.9500(5) 0.7590(10) 0.6039(5) 0.0179(18) Uani 1 1 d . . .
C6 C 0.9410(5) 0.7321(10) 0.5184(5) 0.0214(19) Uani 1 1 d . . .
H6 H 0.9543 0.6221 0.4979 0.026 Uiso 1 1 calc R . .
C7 C 0.9049(5) 0.8389(11) 0.3668(5) 0.0196(18) Uani 1 1 d . . .
C8 C 0.8856(6) 1.2318(10) 0.6099(5) 0.0219(19) Uani 1 1 d . . .
N2 N 0.7771(5) 0.8609(10) 0.1434(4) 0.038(2) Uani 1 1 d D . .
N3 N 0.5540(12) 0.548(3) -0.0529(10) 0.132(6) Uani 1 1 d DU . .
N4 N 0.5145(10) 0.545(2) 0.0898(11) 0.121(6) Uani 1 1 d DU . .
C11 C 0.6392(8) 0.6769(16) 0.0718(7) 0.107(6) Uani 1 1 d DU . .
C14 C 0.5624(9) 0.574(2) 0.0326(9) 0.124(7) Uani 1 1 d DU A .
C9 C 0.7522(7) 0.8467(15) 0.0578(6) 0.041(3) Uani 0.823(17) 1 d PD A 1
H9 H 0.7833 0.9019 0.0227 0.049 Uiso 0.823(17) 1 calc PR A 1
C10 C 0.6837(7) 0.7562(17) 0.0183(8) 0.061(5) Uani 0.823(17) 1 d PD A 1
H10 H 0.6678 0.7486 -0.0422 0.073 Uiso 0.823(17) 1 calc PR A 1
C12 C 0.6630(9) 0.688(2) 0.1604(8) 0.090(9) Uani 0.823(17) 1 d PD A 1
H12 H 0.6329 0.6346 0.1971 0.108 Uiso 0.823(17) 1 calc PR A 1
C13 C 0.7330(8) 0.7819(17) 0.1927(8) 0.060(6) Uani 0.823(17) 1 d PD A 1
H13 H 0.7506 0.7905 0.2530 0.072 Uiso 0.823(17) 1 calc PR A 1
C9' C 0.722(2) 0.922(6) 0.076(2) 0.041(3) Uani 0.177(17) 1 d PD A 2
H9' H 0.7328 1.0320 0.0536 0.049 Uiso 0.177(17) 1 calc PR A 2
C10' C 0.651(3) 0.839(4) 0.035(3) 0.061(5) Uani 0.177(17) 1 d PD A 2
H10' H 0.6136 0.8871 -0.0119 0.073 Uiso 0.177(17) 1 calc PR A 2
C12' C 0.694(3) 0.608(8) 0.142(2) 0.090(9) Uani 0.177(17) 1 d PD A 2
H12' H 0.6846 0.4978 0.1655 0.108 Uiso 0.177(17) 1 calc PR A 2
C13' C 0.763(4) 0.705(3) 0.176(4) 0.060(6) Uani 0.177(17) 1 d PD A 2
H13' H 0.8008 0.6598 0.2236 0.072 Uiso 0.177(17) 1 calc PR A 2
O5 O 0.628(3) -0.078(5) 0.839(4) 0.277(19) Uani 0.575(13) 1 d PDU B 1
N5 N 0.7015(17) 0.171(4) 0.860(2) 0.134(12) Uani 0.575(13) 1 d PDU B 1
C15 C 0.6327(18) 0.076(5) 0.851(3) 0.152(12) Uani 0.575(13) 1 d PDU B 1
H15 H 0.5845 0.1364 0.8535 0.183 Uiso 0.575(13) 1 calc PR B 1
C16 C 0.7767(18) 0.094(5) 0.850(3) 0.152(12) Uani 0.575(13) 1 d PDU B 1
H16A H 0.8217 0.1557 0.8865 0.229 Uiso 0.575(13) 1 calc PR B 1
H16B H 0.7813 0.1029 0.7901 0.229 Uiso 0.575(13) 1 calc PR B 1
H16C H 0.7781 -0.0292 0.8667 0.229 Uiso 0.575(13) 1 calc PR B 1
C17 C 0.706(3) 0.347(5) 0.893(4) 0.23(3) Uani 0.575(13) 1 d PDU B 1
H17A H 0.6540 0.3900 0.8972 0.344 Uiso 0.575(13) 1 d PR B 1
H17B H 0.7408 0.3457 0.9492 0.344 Uiso 0.575(13) 1 d PR B 1
H17C H 0.7288 0.4213 0.8563 0.344 Uiso 0.575(13) 1 d PR B 1
O6 O 0.425(4) 0.892(10) 0.832(4) 0.277(19) Uani 0.425(13) 1 d PDU B 2
H6A H 0.4115 0.9521 0.7878 0.416 Uiso 0.425(13) 1 d PR B 2
C18 C 0.353(4) 0.803(10) 0.847(5) 0.18(3) Uani 0.425(13) 1 d PDU B 2
H18A H 0.3237 0.8801 0.8781 0.272 Uiso 0.425(13) 1 calc PR B 2
H18B H 0.3690 0.6967 0.8803 0.272 Uiso 0.425(13) 1 calc PR B 2
H18C H 0.3185 0.7718 0.7916 0.272 Uiso 0.425(13) 1 calc PR B 2

loop_
_atom_site_aniso_label
_atom_site_aniso_U_11
_atom_site_aniso_U_22
_atom_site_aniso_U_33
_atom_site_aniso_U_23
_atom_site_aniso_U_13
_atom_site_aniso_U_12
Zn1 0.0419(6) 0.0093(5) 0.0117(5) -0.0005(4) 0.0054(4) -0.0061(5)
O1 0.052(4) 0.012(3) 0.013(3) 0.006(2) 0.010(3) 0.008(3)
O2 0.061(5) 0.017(3) 0.014(3) -0.002(2) 0.010(3) 0.006(3)
O3 0.044(4) 0.012(3) 0.017(3) 0.000(2) 0.009(3) 0.001(3)
O4 0.060(5) 0.011(3) 0.015(3) 0.000(2) 0.001(3) 0.009(3)
N1 0.043(4) 0.007(3) 0.008(3) 0.003(2) 0.003(3) 0.005(3)
C1 0.034(5) 0.014(4) 0.014(4) 0.001(3) 0.010(4) -0.002(4)
C2 0.034(5) 0.011(4) 0.014(4) 0.005(3) 0.006(3) 0.000(3)
C3 0.038(5) 0.008(4) 0.015(4) -0.003(3) 0.007(4) 0.000(3)
C4 0.035(5) 0.007(4) 0.012(4) -0.002(3) 0.003(4) -0.004(4)
C5 0.033(5) 0.007(4) 0.012(4) 0.003(3) 0.002(3) 0.000(3)
C6 0.041(6) 0.008(4) 0.017(4) -0.003(3) 0.012(4) 0.001(4)
C7 0.032(5) 0.016(4) 0.011(4) -0.003(3) 0.006(4) -0.004(4)
C8 0.039(6) 0.009(4) 0.016(4) -0.005(3) 0.003(4) -0.001(4)
N2 0.046(5) 0.039(5) 0.025(4) 0.000(4) 0.001(4) -0.023(4)
N3 0.124(9) 0.136(10) 0.131(10) -0.010(8) 0.017(8) -0.049(8)
N4 0.106(9) 0.135(10) 0.117(9) -0.004(8) 0.013(7) -0.047(8)
C11 0.101(9) 0.110(9) 0.105(9) 0.003(8) 0.010(8) -0.052(8)
C14 0.127(11) 0.143(11) 0.104(10) -0.001(9) 0.031(8) -0.034(9)
C9 0.044(9) 0.049(9) 0.032(7) -0.003(6) 0.014(6) -0.010(7)
C10 0.052(11) 0.082(13) 0.043(8) -0.014(8) -0.003(7) -0.036(9)
C12 0.109(17) 0.114(19) 0.044(9) 0.013(10) 0.010(9) -0.079(15)
C13 0.068(12) 0.082(13) 0.032(7) -0.002(8) 0.012(7) -0.054(10)
C9' 0.044(9) 0.049(9) 0.032(7) -0.003(6) 0.014(6) -0.010(7)
C10' 0.052(11) 0.082(13) 0.043(8) -0.014(8) -0.003(7) -0.036(9)
C12' 0.109(17) 0.114(19) 0.044(9) 0.013(10) 0.010(9) -0.079(15)
C13' 0.068(12) 0.082(13) 0.032(7) -0.002(8) 0.012(7) -0.054(10)
O5 0.28(2) 0.27(2) 0.28(2) -0.001(7) 0.060(8) -0.003(7)
N5 0.132(14) 0.133(15) 0.135(14) -0.008(9) 0.025(10) -0.011(9)
C15 0.154(14) 0.152(14) 0.153(14) -0.006(7) 0.039(7) -0.001(7)
C16 0.154(14) 0.152(14) 0.153(14) -0.006(7) 0.039(7) -0.001(7)
C17 0.23(3) 0.23(3) 0.23(3) 0.000(10) 0.048(12) -0.001(10)
O6 0.28(2) 0.27(2) 0.28(2) -0.001(7) 0.060(8) -0.003(7)
C18 0.18(3) 0.18(3) 0.19(3) -0.001(10) 0.041(12) 0.006(10)

loop_
_atom_type_symbol
_atom_type_description
_atom_type_scat_dispersion_real
_atom_type_scat_dispersion_imag
_atom_type_scat_source
C C 0.0033 0.0016 'International Tables Vol C Tables 4.2.6.8 and 6.1.1.4'
H H 0.0000 0.0000 'International Tables Vol C Tables 4.2.6.8 and 6.1.1.4'
N N 0.0061 0.0033 'International Tables Vol C Tables 4.2.6.8 and 6.1.1.4'
O O 0.0106 0.0060 'International Tables Vol C Tables 4.2.6.8 and 6.1.1.4'
Zn Zn 0.2839 1.4301 'International Tables Vol C Tables 4.2.6.8 and 6.1.1.4'

loop_
_geom_angle_atom_site_label_1
_geom_angle_atom_site_label_2
_geom_angle_atom_site_label_3
_geom_angle
_geom_angle_site_symmetry_1
_geom_angle_site_symmetry_3
O1 Zn1 O3 100.5(2) . 4_585
O1 Zn1 N2 101.4(3) . .
O3 Zn1 N2 123.9(3) 4_585 .
O1 Zn1 N1 114.3(3) . 4_575
O3 Zn1 N1 106.7(3) 4_585 4_575
N2 Zn1 N1 109.9(3) . 4_575
O1 Zn1 C8 129.7(2) . 4_585
O3 Zn1 C8 29.4(2) 4_585 4_585
N2 Zn1 C8 107.2(3) . 4_585
N1 Zn1 C8 93.7(3) 4_575 4_585
C7 O1 Zn1 124.7(5) . .
C8 O3 Zn1 101.3(5) . 4_586
C5 N1 Zn1 108.9(5) . 4_576
C2 C1 C6 119.6(7) . .
C2 C1 C7 120.1(7) . .
C6 C1 C7 120.3(7) . .
C3 C2 C1 119.8(7) . .
C2 C3 C4 120.8(7) . .
C2 C3 C8 118.7(7) . .
C4 C3 C8 120.4(7) . .
C3 C4 C5 118.5(7) . .
C6 C5 C4 121.1(7) . .
C6 C5 N1 121.9(7) . .
C4 C5 N1 116.9(7) . .
C5 C6 C1 120.2(7) . .
O2 C7 O1 123.8(7) . .
O2 C7 C1 121.1(7) . .
O1 C7 C1 115.1(7) . .
O4 C8 O3 122.8(7) . .
O4 C8 C3 119.6(7) . .
O3 C8 C3 117.5(7) . .
O4 C8 Zn1 73.7(4) . 4_586
O3 C8 Zn1 49.4(4) . 4_586
C3 C8 Zn1 165.7(6) . 4_586
C13 N2 C13' 37.2(19) . .
C13 N2 C9 117.8(9) . .
C13' N2 C9 106(3) . .
C13 N2 C9' 104(2) . .
C13' N2 C9' 118(4) . .
C9 N2 C9' 37.1(17) . .
C13 N2 Zn1 119.4(7) . .
C13' N2 Zn1 118(3) . .
C9 N2 Zn1 122.8(6) . .
C9' N2 Zn1 124(2) . .
C14 N3 N4 113.7(15) . 3_665
C14 N4 N3 111.4(14) . 3_665
C12 C11 C10 121.3(12) . .
C12 C11 C12' 37.7(18) . .
C10 C11 C12' 108(3) . .
C12 C11 C10' 109(2) . .
C10 C11 C10' 38.6(18) . .
C12' C11 C10' 123(4) . .
C12 C11 C14 119.0(10) . .
C10 C11 C14 119.7(9) . .
C12' C11 C14 120(3) . .
C10' C11 C14 118(2) . .
N3 C14 N4 134.5(15) . .
N3 C14 C11 112.5(12) . .
N4 C14 C11 112.7(11) . .
N2 C9 C10 123.7(10) . .
C9 C10 C11 116.7(12) . .
C13 C12 C11 116.8(13) . .
N2 C13 C12 123.7(12) . .
N2 C9' C10' 127(4) . .
C9' C10' C11 113(4) . .
C13' C12' C11 118(6) . .
N2 C13' C12' 122(6) . .
C15 N5 C16 122.1(13) . .
C15 N5 C17 121.1(13) . .
C16 N5 C17 116(2) . .
O5 C15 N5 125(4) . .

loop_
_geom_bond_atom_site_label_1
_geom_bond_atom_site_label_2
_geom_bond_distance
_geom_bond_site_symmetry_2
Zn1 O1 1.938(5) .
Zn1 O3 1.995(6) 4_585
Zn1 N2 2.029(7) .
Zn1 N1 2.057(7) 4_575
Zn1 C8 2.578(8) 4_585
O1 C7 1.284(10) .
O2 C7 1.245(10) .
O3 C8 1.289(10) .
O3 Zn1 1.995(6) 4_586
O4 C8 1.222(10) .
N1 C5 1.456(9) .
N1 Zn1 2.057(7) 4_576
C1 C2 1.392(11) .
C1 C6 1.401(11) .
C1 C7 1.492(11) .
C2 C3 1.386(11) .
C3 C4 1.394(11) .
C3 C8 1.508(11) .
C4 C5 1.402(11) .
C5 C6 1.361(11) .
C8 Zn1 2.578(8) 4_586
N2 C13 1.344(8) .
N2 C13' 1.348(10) .
N2 C9 1.349(8) .
N2 C9' 1.354(10) .
N3 C14 1.360(10) .
N3 N4 1.39(2) 3_665
N4 C14 1.366(9) .
N4 N3 1.39(2) 3_665
C11 C12 1.392(9) .
C11 C10 1.397(9) .
C11 C12' 1.401(10) .
C11 C10' 1.402(10) .
C11 C14 1.540(7) .
C9 C10 1.386(9) .
C12 C13 1.391(9) .
C9' C10' 1.400(10) .
C12' C13' 1.398(10) .
O5 C15 1.198(10) .
N5 C15 1.357(10) .
N5 C16 1.446(10) .
N5 C17 1.450(10) .
O6 C18 1.46(2) .
